data_9017481
loop_
_publ_author_name
'Kanischeva, A. S.'
'Mikhailov, Y. N.'
'Chernov, A. P.'

_publ_section_title
;
 Crystal structure of arsenic telluride As2Te3
;
_journal_name_full 'Izvestiya Akademii Nauk SSSR Neorganicheskie Materialy'
_journal_page_first 949
_journal_page_last 952
_journal_volume 18
_journal_year 1982
_chemical_compound_source Synthetic
_chemical_formula_sum 'As2 Te3'
_chemical_name_mineral Kalgoorlieite
_space_group_IT_number 12
_space_group_name_Hall '-C 2y'
_space_group_name_H-M_alt 'C 1 2/m 1'
_symmetry_space_group_name_H-M 'C 1 2/m 1'
_cell_angle_alpha 90
_cell_angle_beta 95.14
_cell_angle_gamma 90
_cell_length_a 14.364
_cell_length_b 4.025
_cell_length_c 9.889
_cell_formula_units_Z 4
_cell_volume 569.434
_database_code_amcsd 0020522
_exptl_crystal_density_diffrn 6.213
_cod_data_source_file inputs/fixed/downloads/15/15248.cif
_cod_data_source_block 15248
_cod_original_cell_volume 569.435
_cod_database_code 9017481

loop_
_space_group_symop_operation_xyz
x,y,z
1/2+x,1/2+y,z
x,-y,z
1/2+x,1/2-y,z
-x,y,-z
1/2-x,1/2+y,-z
-x,-y,-z
1/2-x,1/2-y,-z

loop_
_atom_site_aniso_label
_atom_site_aniso_U_11
_atom_site_aniso_U_22
_atom_site_aniso_U_33
_atom_site_aniso_U_12
_atom_site_aniso_U_13
_atom_site_aniso_U_23
As1 0.03007 0.01321 0.02457 0.00000 0.01214 0.00000
As2 0.02385 0.01092 0.02261 0.00000 0.00286 0.00000
Te1 0.01866 0.00771 0.02556 0.00000 0.00286 0.00000
Te2 0.02177 0.00468 0.01818 0.00000 0.00143 0.00000
Te3 0.01452 0.00632 0.02064 0.00000 0.00071 0.00000

loop_
_atom_site_label
_atom_site_fract_x
_atom_site_fract_y
_atom_site_fract_z
As1 0.11211 0.50000 0.44169
As2 0.20338 0.00000 0.14129
Te1 0.02929 0.00000 0.28714
Te2 0.27848 0.50000 0.33979
Te3 0.37395 0.00000 0.03530

loop_
_cod_related_entry_id
_cod_related_entry_database
_cod_related_entry_code
1 AMCSD 0020522
